data_7120292
loop_
_publ_author_name
'Rachiero, Giovanni P.'
'Titi, Hatem M.'
'Rogers, Robin D.'

_publ_section_title
;
 Versatility and Remarkable Hypergolicity of Exo-6, Exo-9
 Imidazole-Substituted Nido-Decaborane
;
_journal_name_full 'Chem. Commun.'
_journal_paper_doi 10.1039/C7CC03322B
_journal_year 2017
_chemical_formula_sum 'C7 H17 B5 N2 O10'
_chemical_formula_weight 343.27
_chemical_name_systematic '1-butylimidazolium pentaborate'
_space_group_crystal_system triclinic
_space_group_IT_number 2
_space_group_name_Hall '-P 1'
_space_group_name_H-M_alt 'P -1'
_symmetry_space_group_name_Hall '-P 1'
_symmetry_space_group_name_H-M 'P -1'
_atom_sites_solution_hydrogens mixed
_atom_sites_solution_primary interative
_atom_sites_solution_secondary difmap
_audit_creation_method SHELXL-2014/7
_audit_update_record
;
2017-04-25 deposited with the CCDC.
2017-06-19 downloaded from the CCDC.
;
_cell_angle_alpha 73.615(3)
_cell_angle_beta 86.252(3)
_cell_angle_gamma 69.954(3)
_cell_formula_units_Z 2
_cell_length_a 9.1839(7)
_cell_length_b 9.3861(7)
_cell_length_c 9.7709(8)
_cell_measurement_reflns_used 4211
_cell_measurement_temperature 100(2)
_cell_measurement_theta_max 27.12
_cell_measurement_theta_min 2.36
_cell_volume 758.64(10)
_computing_cell_refinement 'Bruker SAINT'
_computing_data_collection 'Bruker APEX2'
_computing_data_reduction 'Bruker SAINT'
_computing_molecular_graphics 'Bruker SHELXTL'
_computing_publication_material 'Bruker SHELXTL'
_computing_structure_refinement 'SHELXL-2014/7 (Sheldrick, 2014)'
_computing_structure_solution 'SHELXS-97 (Sheldrick 2008)'
_diffrn_ambient_temperature 100(2)
_diffrn_measured_fraction_theta_full 0.998
_diffrn_measured_fraction_theta_max 0.996
_diffrn_measurement_device_type 'Bruker APEX-II CCD'
_diffrn_measurement_method '\f and \w scans'
_diffrn_radiation_type MoK\a
_diffrn_radiation_wavelength 0.71073
_diffrn_reflns_av_R_equivalents 0.0517
_diffrn_reflns_av_unetI/netI 0.0432
_diffrn_reflns_Laue_measured_fraction_full 0.998
_diffrn_reflns_Laue_measured_fraction_max 0.996
_diffrn_reflns_limit_h_max 11
_diffrn_reflns_limit_h_min -11
_diffrn_reflns_limit_k_max 12
_diffrn_reflns_limit_k_min -12
_diffrn_reflns_limit_l_max 12
_diffrn_reflns_limit_l_min -12
_diffrn_reflns_number 12744
_diffrn_reflns_point_group_measured_fraction_full 0.998
_diffrn_reflns_point_group_measured_fraction_max 0.996
_diffrn_reflns_theta_full 25.242
_diffrn_reflns_theta_max 27.155
_diffrn_reflns_theta_min 2.362
_exptl_absorpt_coefficient_mu 0.129
_exptl_absorpt_correction_T_max 0.7455
_exptl_absorpt_correction_T_min 0.6694
_exptl_absorpt_correction_type multi-scan
_exptl_absorpt_process_details 'Bruker AXScale'
_exptl_crystal_colour colourless
_exptl_crystal_density_diffrn 1.503
_exptl_crystal_density_method 'not measured'
_exptl_crystal_description block
_exptl_crystal_F_000 356
_exptl_crystal_size_max 0.300
_exptl_crystal_size_mid 0.250
_exptl_crystal_size_min 0.220
_refine_diff_density_max 0.772
_refine_diff_density_min -0.438
_refine_diff_density_rms 0.083
_refine_ls_extinction_method none
_refine_ls_goodness_of_fit_ref 1.010
_refine_ls_hydrogen_treatment constr
_refine_ls_matrix_type full
_refine_ls_number_parameters 222
_refine_ls_number_reflns 3358
_refine_ls_number_restraints 0
_refine_ls_restrained_S_all 1.010
_refine_ls_R_factor_all 0.0879
_refine_ls_R_factor_gt 0.0628
_refine_ls_shift/su_max 0.000
_refine_ls_shift/su_mean 0.000
_refine_ls_structure_factor_coef Fsqd
_refine_ls_weighting_details 'w=1/[\s^2^(Fo^2^)+(0.0942P)^2^+1.2837P] where P=(Fo^2^+2Fc^2^)/3'
_refine_ls_weighting_scheme calc
_refine_ls_wR_factor_gt 0.1674
_refine_ls_wR_factor_ref 0.1846
_reflns_Friedel_coverage 0.000
_reflns_number_gt 2546
_reflns_number_total 3358
_reflns_threshold_expression 'I > 2\s(I)'
_cod_data_source_file c7cc03322b2.cif
_cod_data_source_block s1
_cod_database_code 7120292
_shelx_shelxl_version_number 2014/7
_shelx_space_group_comment
; 
The symmetry employed for this shelxl refinement is uniquely defined 
by the following loop, which should always be used as a source of 
symmetry information in preference to the above space-group names. 
They are only intended as comments. 
;
_shelx_estimated_absorpt_t_min 0.962
_shelx_estimated_absorpt_t_max 0.972

loop_
_space_group_symop_operation_xyz
'x, y, z'
'-x, -y, -z'

loop_
_atom_site_label
_atom_site_type_symbol
_atom_site_fract_x
_atom_site_fract_y
_atom_site_fract_z
_atom_site_U_iso_or_equiv
_atom_site_adp_type
_atom_site_occupancy
_atom_site_site_symmetry_order
_atom_site_calc_flag
_atom_site_refinement_flags_posn
_atom_site_refinement_flags_adp
N1 N 0.3615(3) 0.3163(3) 0.1115(3) 0.0302(6) Uani 1 1 d . .
C2 C 0.3860(4) 0.3591(4) 0.2231(4) 0.0316(7) Uani 1 1 d . .
H2 H 0.3521 0.4640 0.2311 0.038 Uiso 1 1 calc R U
N3 N 0.4654(3) 0.2314(3) 0.3215(3) 0.0331(6) Uani 1 1 d . .
H3 H 0.5045 0.2278 0.4198 0.040 Uiso 1 1 d R U
C4 C 0.4958(4) 0.1049(4) 0.2735(4) 0.0352(8) Uani 1 1 d . .
H4 H 0.5550 -0.0005 0.3227 0.042 Uiso 1 1 calc R U
C5 C 0.4268(4) 0.1538(4) 0.1416(4) 0.0376(8) Uani 1 1 d . .
H5 H 0.4240 0.0899 0.0825 0.045 Uiso 1 1 calc R U
C6 C 0.2812(4) 0.4191(4) -0.0264(4) 0.0376(8) Uani 1 1 d . .
H6A H 0.1852 0.3966 -0.0363 0.045 Uiso 1 1 calc R U
H6B H 0.3488 0.3928 -0.1052 0.045 Uiso 1 1 calc R U
C7 C 0.2396(4) 0.5922(4) -0.0410(4) 0.0385(8) Uani 1 1 d . .
H7A H 0.3340 0.6147 -0.0258 0.046 Uiso 1 1 calc R U
H7B H 0.1656 0.6212 0.0331 0.046 Uiso 1 1 calc R U
C8 C 0.1671(4) 0.6911(4) -0.1879(4) 0.0384(8) Uani 1 1 d . .
H8A H 0.1620 0.8011 -0.2004 0.046 Uiso 1 1 calc R U
H8B H 0.2366 0.6514 -0.2608 0.046 Uiso 1 1 calc R U
C9 C 0.0075(4) 0.6929(5) -0.2166(4) 0.0433(9) Uani 1 1 d . .
H9A H 0.0102 0.5847 -0.2044 0.065 Uiso 1 1 calc R U
H9B H -0.0273 0.7563 -0.3146 0.065 Uiso 1 1 calc R U
H9C H -0.0646 0.7389 -0.1496 0.065 Uiso 1 1 calc R U
B1 B 0.9012(3) 0.2273(3) 0.6935(3) 0.0137(6) Uani 1 1 d . .
O2 O 0.9795(2) 0.1314(2) 0.83224(19) 0.0149(4) Uani 1 1 d . .
B3 B 1.1273(3) 0.1150(3) 0.8657(3) 0.0145(6) Uani 1 1 d . .
O4 O 1.2070(2) 0.2016(2) 0.77250(19) 0.0160(4) Uani 1 1 d . .
B5 B 1.1301(3) 0.3157(3) 0.6528(3) 0.0150(6) Uani 1 1 d . .
O6 O 0.9814(2) 0.3388(2) 0.61943(19) 0.0150(4) Uani 1 1 d . .
O7 O 0.74225(19) 0.3169(2) 0.71388(19) 0.0150(4) Uani 1 1 d . .
B8 B 0.6172(3) 0.3099(3) 0.6538(3) 0.0144(6) Uani 1 1 d . .
O9 O 0.63353(19) 0.2059(2) 0.57215(19) 0.0152(4) Uani 1 1 d . .
B10 B 0.7829(3) 0.1111(3) 0.5500(3) 0.0145(6) Uani 1 1 d . .
O11 O 0.90951(19) 0.1213(2) 0.60429(19) 0.0150(4) Uani 1 1 d . .
O12 O 1.2026(2) 0.0184(2) 0.9899(2) 0.0212(5) Uani 1 1 d . .
H12 H 1.1455 -0.0291 1.0383 0.025 Uiso 1 1 calc R U
O13 O 1.2101(2) 0.4060(2) 0.5707(2) 0.0194(4) Uani 1 1 d . .
H13 H 1.1493 0.4812 0.5092 0.023 Uiso 1 1 calc R U
O14 O 0.7913(2) 0.0123(2) 0.4698(2) 0.0206(4) Uani 1 1 d . .
H14 H 0.8843 -0.0294 0.4512 0.025 Uiso 1 1 calc R U
O15 O 0.4756(2) 0.4090(2) 0.6741(2) 0.0197(4) Uani 1 1 d . .
H15 H 0.4070 0.3923 0.6344 0.024 Uiso 1 1 calc R U

loop_
_atom_site_aniso_label
_atom_site_aniso_U_11
_atom_site_aniso_U_22
_atom_site_aniso_U_33
_atom_site_aniso_U_23
_atom_site_aniso_U_13
_atom_site_aniso_U_12
N1 0.0310(14) 0.0288(14) 0.0276(14) -0.0108(11) -0.0006(11) -0.0034(11)
C2 0.0339(17) 0.0314(17) 0.0327(18) -0.0135(14) 0.0029(14) -0.0114(14)
N3 0.0295(14) 0.0386(16) 0.0314(15) -0.0094(12) -0.0048(11) -0.0109(12)
C4 0.0235(15) 0.0296(17) 0.0361(18) -0.0031(14) -0.0010(13) 0.0068(13)
C5 0.046(2) 0.0349(19) 0.045(2) -0.0279(16) 0.0094(16) -0.0168(16)
C6 0.045(2) 0.0366(19) 0.0265(17) -0.0080(14) 0.0006(15) -0.0092(16)
C7 0.043(2) 0.0347(19) 0.0322(19) -0.0118(15) -0.0007(15) -0.0034(15)
C8 0.045(2) 0.0284(17) 0.0318(19) -0.0015(14) 0.0031(15) -0.0062(15)
C9 0.039(2) 0.041(2) 0.040(2) -0.0029(17) -0.0003(16) -0.0075(16)
B1 0.0100(12) 0.0146(13) 0.0157(14) -0.0033(11) -0.0005(10) -0.0039(10)
O2 0.0124(8) 0.0186(9) 0.0133(9) -0.0018(7) -0.0008(7) -0.0067(7)
B3 0.0115(13) 0.0158(14) 0.0151(14) -0.0044(11) -0.0002(10) -0.0030(11)
O4 0.0113(8) 0.0166(9) 0.0177(9) -0.0001(7) -0.0034(7) -0.0048(7)
B5 0.0110(13) 0.0154(14) 0.0183(15) -0.0055(11) 0.0009(11) -0.0036(11)
O6 0.0104(8) 0.0150(9) 0.0172(9) 0.0001(7) -0.0020(7) -0.0047(7)
O7 0.0092(8) 0.0179(9) 0.0186(9) -0.0080(7) 0.0003(7) -0.0031(7)
B8 0.0112(13) 0.0149(14) 0.0160(14) -0.0019(11) 0.0019(10) -0.0052(11)
O9 0.0099(8) 0.0162(9) 0.0206(10) -0.0080(7) -0.0011(7) -0.0032(7)
B10 0.0126(13) 0.0147(14) 0.0149(14) -0.0021(11) -0.0006(10) -0.0043(11)
O11 0.0112(8) 0.0178(9) 0.0159(9) -0.0068(7) -0.0006(7) -0.0030(7)
O12 0.0156(9) 0.0285(11) 0.0171(10) 0.0020(8) -0.0033(7) -0.0107(8)
O13 0.0105(9) 0.0187(10) 0.0236(10) 0.0045(8) -0.0043(7) -0.0058(7)
O14 0.0114(9) 0.0244(10) 0.0285(11) -0.0154(8) -0.0014(8) -0.0023(8)
O15 0.0090(8) 0.0234(10) 0.0296(11) -0.0141(8) 0.0006(7) -0.0038(7)

loop_
_atom_type_symbol
_atom_type_description
_atom_type_scat_dispersion_real
_atom_type_scat_dispersion_imag
_atom_type_scat_source
C C 0.0033 0.0016 'International Tables Vol C Tables 4.2.6.8 and 6.1.1.4'
H H 0.0000 0.0000 'International Tables Vol C Tables 4.2.6.8 and 6.1.1.4'
B B 0.0013 0.0007 'International Tables Vol C Tables 4.2.6.8 and 6.1.1.4'
N N 0.0061 0.0033 'International Tables Vol C Tables 4.2.6.8 and 6.1.1.4'
O O 0.0106 0.0060 'International Tables Vol C Tables 4.2.6.8 and 6.1.1.4'

loop_
_geom_angle_atom_site_label_1
_geom_angle_atom_site_label_2
_geom_angle_atom_site_label_3
_geom_angle
C2 N1 C5 108.5(3)
C2 N1 C6 127.9(3)
C5 N1 C6 123.5(3)
N3 C2 N1 108.3(3)
N3 C2 H2 125.9
N1 C2 H2 125.9
C2 N3 C4 109.9(3)
C2 N3 H3 126.2
C4 N3 H3 123.9
N3 C4 C5 107.7(3)
N3 C4 H4 126.2
C5 C4 H4 126.2
C4 C5 N1 105.5(3)
C4 C5 H5 127.2
N1 C5 H5 127.2
N1 C6 C7 113.5(3)
N1 C6 H6A 108.9
C7 C6 H6A 108.9
N1 C6 H6B 108.9
C7 C6 H6B 108.9
H6A C6 H6B 107.7
C6 C7 C8 111.1(3)
C6 C7 H7A 109.4
C8 C7 H7A 109.4
C6 C7 H7B 109.4
C8 C7 H7B 109.4
H7A C7 H7B 108.0
C9 C8 C7 115.7(3)
C9 C8 H8A 108.4
C7 C8 H8A 108.4
C9 C8 H8B 108.4
C7 C8 H8B 108.4
H8A C8 H8B 107.4
C8 C9 H9A 109.5
C8 C9 H9B 109.5
H9A C9 H9B 109.5
C8 C9 H9C 109.5
H9A C9 H9C 109.5
H9B C9 H9C 109.5
O7 B1 O2 110.0(2)
O7 B1 O11 111.5(2)
O2 B1 O11 108.6(2)
O7 B1 O6 108.6(2)
O2 B1 O6 110.0(2)
O11 B1 O6 108.1(2)
B3 O2 B1 123.2(2)
O12 B3 O2 122.9(2)
O12 B3 O4 116.7(2)
O2 B3 O4 120.4(2)
B5 O4 B3 119.2(2)
O6 B5 O13 121.7(2)
O6 B5 O4 121.4(2)
O13 B5 O4 116.9(2)
B5 O6 B1 122.3(2)
B8 O7 B1 124.3(2)
O7 B8 O15 117.9(2)
O7 B8 O9 121.1(2)
O15 B8 O9 121.1(2)
B8 O9 B10 118.5(2)
O11 B10 O14 123.0(2)
O11 B10 O9 121.2(2)
O14 B10 O9 115.8(2)
B10 O11 B1 123.3(2)
B3 O12 H12 109.5
B5 O13 H13 109.5
B10 O14 H14 109.5
B8 O15 H15 109.5

loop_
_geom_bond_atom_site_label_1
_geom_bond_atom_site_label_2
_geom_bond_distance
N1 C2 1.319(4)
N1 C5 1.384(4)
N1 C6 1.484(4)
C2 N3 1.317(4)
C2 H2 0.9500
N3 C4 1.333(5)
N3 H3 1.0345
C4 C5 1.359(5)
C4 H4 0.9500
C5 H5 0.9500
C6 C7 1.502(5)
C6 H6A 0.9900
C6 H6B 0.9900
C7 C8 1.522(5)
C7 H7A 0.9900
C7 H7B 0.9900
C8 C9 1.504(5)
C8 H8A 0.9900
C8 H8B 0.9900
C9 H9A 0.9800
C9 H9B 0.9800
C9 H9C 0.9800
B1 O7 1.447(3)
B1 O2 1.470(3)
B1 O11 1.477(3)
B1 O6 1.481(3)
O2 B3 1.364(3)
B3 O12 1.353(3)
B3 O4 1.389(3)
O4 B5 1.377(3)
B5 O6 1.354(3)
B5 O13 1.366(3)
O7 B8 1.353(3)
B8 O15 1.355(3)
B8 O9 1.391(4)
O9 B10 1.398(3)
B10 O11 1.352(3)
B10 O14 1.354(4)
O12 H12 0.8400
O13 H13 0.8400
O14 H14 0.8400
O15 H15 0.8400
